data_2312611
loop_
_publ_author_name
'Zigelstein, Rachel'
'Lough, Alan J.'
'Bender, Timothy P.'

_publ_section_title
;
 The influence of the axial group on the crystal structures of boron
 subphthalocyanines.
;
_journal_coeditor_code DG3059
_journal_issue 10
_journal_name_full 'Acta crystallographica. Section C, Structural chemistry'
_journal_paper_doi 10.1107/S2053229624006934
_journal_volume 80
_journal_year 2024
_chemical_formula_iupac 'C31 H17 B N6 O2'
_chemical_formula_moiety 'C31 H17 B N6 O2'
_chemical_formula_sum 'C31 H17 B N6 O2'
_chemical_formula_weight 516.31
_chemical_name_systematic
;
(Benzoato)(subphthalocyaninato)boron
;
_space_group_crystal_system monoclinic
_space_group_IT_number 14
_space_group_name_Hall '-P 2ybc'
_space_group_name_H-M_alt 'P 1 21/c 1'
_atom_sites_solution_hydrogens geom
_atom_sites_solution_primary direct
_audit_creation_method SHELXL-2019/1
_cell_angle_alpha 90
_cell_angle_beta 115.386(4)
_cell_angle_gamma 90
_cell_formula_units_Z 4
_cell_length_a 15.671(2)
_cell_length_b 11.1920(13)
_cell_length_c 15.2363(19)
_cell_measurement_reflns_used 7016
_cell_measurement_temperature 150(2)
_cell_measurement_theta_max 26.45
_cell_measurement_theta_min 2.35
_cell_volume 2414.3(5)
_computing_cell_refinement
;
APEX4 (Bruker, 2021)
;
_computing_data_collection
;
APEX4 (Bruker, 2021)
;
_computing_data_reduction
;
APEX4 (Bruker, 2021)
;
_computing_molecular_graphics
;
PLATON (Spek, 2020)
;
_computing_publication_material
;
SHELXTL (Sheldrick, 2008)
;
_computing_structure_refinement
;
SHELXL2019 (Sheldrick, 2015<i>b</i>)
;
_computing_structure_solution
;
SHELXT2018 (Sheldrick, 2015<i>a</i>)
;
_diffrn_ambient_temperature 150(2)
_diffrn_measured_fraction_theta_full 0.998
_diffrn_measured_fraction_theta_max 0.997
_diffrn_measurement_device_type 'Bruker Kappa APEX-DUO CMOS PHOTON II'
_diffrn_measurement_method '\f and \w scans'
_diffrn_radiation_type MoK\a
_diffrn_radiation_wavelength 0.71073
_diffrn_reflns_av_R_equivalents 0.0710
_diffrn_reflns_av_unetI/netI 0.0457
_diffrn_reflns_limit_h_max 19
_diffrn_reflns_limit_h_min -20
_diffrn_reflns_limit_k_max 14
_diffrn_reflns_limit_k_min -14
_diffrn_reflns_limit_l_max 19
_diffrn_reflns_limit_l_min -18
_diffrn_reflns_number 49333
_diffrn_reflns_theta_full 25.242
_diffrn_reflns_theta_max 27.496
_diffrn_reflns_theta_min 2.345
_diffrn_source 'sealed tube with Bruker Triumph monochromator'
_exptl_absorpt_coefficient_mu 0.092
_exptl_absorpt_correction_T_max 0.7456
_exptl_absorpt_correction_T_min 0.6850
_exptl_absorpt_correction_type multi-scan
_exptl_absorpt_process_details
;
(SADABS; Krause <i>et al.</i>,  2015)
;
_exptl_crystal_colour purple
_exptl_crystal_density_diffrn 1.420
_exptl_crystal_description Shard
_exptl_crystal_F_000 1064
_exptl_crystal_size_max 0.300
_exptl_crystal_size_mid 0.150
_exptl_crystal_size_min 0.120
_refine_diff_density_max 0.228
_refine_diff_density_min -0.242
_refine_ls_extinction_method none
_refine_ls_goodness_of_fit_ref 1.026
_refine_ls_hydrogen_treatment constr
_refine_ls_matrix_type full
_refine_ls_number_parameters 361
_refine_ls_number_reflns 5530
_refine_ls_number_restraints 0
_refine_ls_restrained_S_all 1.026
_refine_ls_R_factor_all 0.0662
_refine_ls_R_factor_gt 0.0401
_refine_ls_shift/su_max 0.000
_refine_ls_shift/su_mean 0.000
_refine_ls_structure_factor_coef Fsqd
_refine_ls_weighting_details 'w=1/[\s^2^(Fo^2^)+(0.0424P)^2^+0.5643P] where P=(Fo^2^+2Fc^2^)/3'
_refine_ls_weighting_scheme calc
_refine_ls_wR_factor_gt 0.0852
_refine_ls_wR_factor_ref 0.0945
_reflns_number_gt 4050
_reflns_number_total 5530
_reflns_threshold_expression 'I > 2\s(I)'
_cod_data_source_file dg3059.cif
_cod_data_source_block d22123a_a
_cod_original_sg_symbol_H-M 'P 21/c'
_cod_database_code 2312611
_shelx_space_group_comment
;
The symmetry employed for this shelxl refinement is uniquely defined
by the following loop, which should always be used as a source of
symmetry information in preference to the above space-group names.
They are only intended as comments.
;
_shelx_estimated_absorpt_t_min 0.973
_shelx_estimated_absorpt_t_max 0.989

loop_
_space_group_symop_operation_xyz
'x, y, z'
'-x, y+1/2, -z+1/2'
'-x, -y, -z'
'x, -y-1/2, z-1/2'

loop_
_atom_site_type_symbol
_atom_site_label
_atom_site_fract_x
_atom_site_fract_y
_atom_site_fract_z
_atom_site_U_iso_or_equiv
_atom_site_adp_type
_atom_site_calc_flag
_atom_site_occupancy
_atom_site_disorder_assembly
_atom_site_disorder_group
O O1 0.23861(7) 0.35273(8) 0.50040(7) 0.0209(2) Uani d 1 . .
O O2 0.37184(7) 0.41722(9) 0.62313(7) 0.0277(2) Uani d 1 . .
N N1 0.36297(8) 0.20804(10) 0.49803(8) 0.0187(3) Uani d 1 . .
N N2 0.46030(8) 0.17010(10) 0.66567(8) 0.0197(3) Uani d 1 . .
N N3 0.29257(8) 0.17210(10) 0.60497(8) 0.0185(2) Uani d 1 . .
N N4 0.14395(8) 0.07323(10) 0.54412(8) 0.0207(3) Uani d 1 . .
N N5 0.20195(8) 0.15311(10) 0.43511(8) 0.0183(3) Uani d 1 . .
N N6 0.28428(8) 0.13708(10) 0.33543(8) 0.0204(3) Uani d 1 . .
C C1 0.36234(10) 0.17422(12) 0.41122(9) 0.0192(3) Uani d 1 . .
C C2 0.46093(10) 0.15779(12) 0.43022(10) 0.0200(3) Uani d 1 . .
C C3 0.50344(10) 0.12818(13) 0.36951(10) 0.0232(3) Uani d 1 . .
H H3A 0.467163 0.118337 0.301563 0.028 Uiso calc 1 . .
C C4 0.60064(11) 0.11359(13) 0.41186(11) 0.0255(3) Uani d 1 . .
H H4A 0.631602 0.096427 0.371656 0.031 Uiso calc 1 . .
C C5 0.65433(10) 0.12346(13) 0.51222(11) 0.0265(3) Uani d 1 . .
H H5A 0.720884 0.113456 0.538597 0.032 Uiso calc 1 . .
C C6 0.61234(10) 0.14755(13) 0.57398(11) 0.0232(3) Uani d 1 . .
H H6A 0.648565 0.150503 0.642391 0.028 Uiso calc 1 . .
C C7 0.51517(10) 0.16730(12) 0.53225(10) 0.0202(3) Uani d 1 . .
C C8 0.44935(10) 0.18976(12) 0.57478(10) 0.0195(3) Uani d 1 . .
C C9 0.38098(10) 0.15422(12) 0.67778(9) 0.0192(3) Uani d 1 . .
C C10 0.36703(10) 0.08998(12) 0.75356(10) 0.0197(3) Uani d 1 . .
C C11 0.43129(10) 0.04217(13) 0.84154(10) 0.0232(3) Uani d 1 . .
H H11A 0.496991 0.058001 0.865532 0.028 Uiso calc 1 . .
C C12 0.39635(11) -0.02920(14) 0.89293(10) 0.0264(3) Uani d 1 . .
H H12A 0.438988 -0.062705 0.953114 0.032 Uiso calc 1 . .
C C13 0.29967(11) -0.05309(13) 0.85826(10) 0.0258(3) Uani d 1 . .
H H13A 0.277954 -0.100885 0.896093 0.031 Uiso calc 1 . .
C C14 0.23526(10) -0.00862(13) 0.77021(10) 0.0226(3) Uani d 1 . .
H H14A 0.169858 -0.026252 0.746470 0.027 Uiso calc 1 . .
C C15 0.26911(10) 0.06298(12) 0.71715(9) 0.0199(3) Uani d 1 . .
C C16 0.22426(10) 0.10886(12) 0.61832(10) 0.0192(3) Uani d 1 . .
C C17 0.13748(9) 0.08822(12) 0.45387(10) 0.0192(3) Uani d 1 . .
C C18 0.08486(10) 0.01871(13) 0.36687(10) 0.0209(3) Uani d 1 . .
C C19 0.01279(10) -0.06518(13) 0.34499(11) 0.0250(3) Uani d 1 . .
H H19A -0.016278 -0.077976 0.387578 0.030 Uiso calc 1 . .
C C20 -0.01502(11) -0.12889(14) 0.25987(11) 0.0299(4) Uani d 1 . .
H H20A -0.064764 -0.185408 0.243152 0.036 Uiso calc 1 . .
C C21 0.02850(11) -0.11216(15) 0.19734(11) 0.0298(4) Uani d 1 . .
H H21A 0.008053 -0.158124 0.139473 0.036 Uiso calc 1 . .
C C22 0.10047(10) -0.03027(14) 0.21811(10) 0.0256(3) Uani d 1 . .
H H22A 0.130006 -0.019926 0.175671 0.031 Uiso calc 1 . .
C C23 0.12866(9) 0.03695(13) 0.30318(10) 0.0207(3) Uani d 1 . .
C C24 0.20710(10) 0.11861(12) 0.35138(9) 0.0192(3) Uani d 1 . .
C C25 0.29049(10) 0.43418(13) 0.56571(10) 0.0206(3) Uani d 1 . .
C C26 0.23874(10) 0.54689(12) 0.56255(10) 0.0224(3) Uani d 1 . .
C C27 0.14812(11) 0.56741(14) 0.49178(11) 0.0305(4) Uani d 1 . .
H H27A 0.117876 0.509561 0.442499 0.037 Uiso calc 1 . .
C C28 0.10142(13) 0.67269(15) 0.49288(13) 0.0388(4) Uani d 1 . .
H H28A 0.039559 0.687250 0.443944 0.047 Uiso calc 1 . .
C C29 0.14523(14) 0.75613(15) 0.56536(13) 0.0396(4) Uani d 1 . .
H H29A 0.113295 0.827864 0.566469 0.048 Uiso calc 1 . .
C C30 0.23529(13) 0.73522(14) 0.63603(12) 0.0350(4) Uani d 1 . .
H H30A 0.264859 0.792507 0.685975 0.042 Uiso calc 1 . .
C C31 0.28302(12) 0.63147(14) 0.63486(11) 0.0280(3) Uani d 1 . .
H H31A 0.345463 0.618190 0.683025 0.034 Uiso calc 1 . .
B B1 0.27495(11) 0.22967(14) 0.51035(11) 0.0189(3) Uani d 1 . .

loop_
_atom_site_aniso_label
_atom_site_aniso_U_11
_atom_site_aniso_U_22
_atom_site_aniso_U_33
_atom_site_aniso_U_12
_atom_site_aniso_U_13
_atom_site_aniso_U_23
O1 0.0230(5) 0.0174(5) 0.0202(5) 0.0011(4) 0.0072(4) -0.0009(4)
O2 0.0232(6) 0.0271(6) 0.0286(5) -0.0011(4) 0.0073(5) -0.0031(4)
N1 0.0193(6) 0.0184(6) 0.0180(6) -0.0005(5) 0.0077(5) 0.0003(5)
N2 0.0206(6) 0.0190(6) 0.0195(6) -0.0012(5) 0.0086(5) -0.0014(5)
N3 0.0187(6) 0.0188(6) 0.0180(6) 0.0013(5) 0.0079(5) -0.0006(5)
N4 0.0190(6) 0.0236(6) 0.0198(6) 0.0020(5) 0.0087(5) -0.0004(5)
N5 0.0181(6) 0.0189(6) 0.0179(6) 0.0014(5) 0.0078(5) 0.0011(5)
N6 0.0209(6) 0.0213(6) 0.0184(6) 0.0001(5) 0.0078(5) 0.0025(5)
C1 0.0250(8) 0.0165(7) 0.0176(7) -0.0001(5) 0.0103(6) 0.0018(5)
C2 0.0228(7) 0.0154(7) 0.0232(7) -0.0018(5) 0.0111(6) 0.0012(6)
C3 0.0289(8) 0.0196(7) 0.0237(7) -0.0025(6) 0.0137(6) -0.0001(6)
C4 0.0291(8) 0.0215(8) 0.0325(8) -0.0010(6) 0.0195(7) -0.0016(6)
C5 0.0216(8) 0.0227(8) 0.0362(8) 0.0005(6) 0.0135(7) 0.0006(6)
C6 0.0221(8) 0.0215(8) 0.0254(7) -0.0009(6) 0.0097(6) 0.0007(6)
C7 0.0221(7) 0.0163(7) 0.0234(7) -0.0010(5) 0.0108(6) 0.0008(6)
C8 0.0191(7) 0.0167(7) 0.0210(7) -0.0011(5) 0.0070(6) -0.0009(5)
C9 0.0213(7) 0.0171(7) 0.0171(6) 0.0001(5) 0.0062(6) -0.0030(5)
C10 0.0224(7) 0.0190(7) 0.0190(6) 0.0023(6) 0.0101(6) -0.0026(6)
C11 0.0247(8) 0.0248(8) 0.0182(7) 0.0021(6) 0.0073(6) -0.0028(6)
C12 0.0325(9) 0.0262(8) 0.0192(7) 0.0042(6) 0.0099(6) 0.0023(6)
C13 0.0369(9) 0.0237(8) 0.0218(7) 0.0012(6) 0.0172(7) 0.0008(6)
C14 0.0250(8) 0.0233(8) 0.0229(7) 0.0019(6) 0.0135(6) -0.0019(6)
C15 0.0238(7) 0.0190(7) 0.0186(6) 0.0035(6) 0.0107(6) -0.0020(5)
C16 0.0208(7) 0.0192(7) 0.0205(7) 0.0015(6) 0.0117(6) -0.0013(6)
C17 0.0168(7) 0.0198(7) 0.0209(7) 0.0025(5) 0.0081(6) 0.0001(6)
C18 0.0174(7) 0.0232(8) 0.0198(7) 0.0039(6) 0.0058(6) 0.0010(6)
C19 0.0187(7) 0.0286(8) 0.0258(7) -0.0003(6) 0.0078(6) 0.0004(6)
C20 0.0215(8) 0.0310(9) 0.0316(8) -0.0045(6) 0.0062(7) -0.0053(7)
C21 0.0255(8) 0.0334(9) 0.0254(7) -0.0014(7) 0.0062(7) -0.0095(7)
C22 0.0219(8) 0.0321(9) 0.0205(7) 0.0019(6) 0.0070(6) -0.0026(6)
C23 0.0172(7) 0.0226(7) 0.0197(7) 0.0040(5) 0.0053(6) 0.0014(6)
C24 0.0207(7) 0.0193(7) 0.0164(6) 0.0028(5) 0.0069(6) 0.0017(5)
C25 0.0247(8) 0.0215(7) 0.0185(7) -0.0029(6) 0.0120(6) 0.0012(5)
C26 0.0309(8) 0.0186(7) 0.0231(7) -0.0004(6) 0.0165(6) 0.0010(6)
C27 0.0379(9) 0.0253(8) 0.0272(8) 0.0054(7) 0.0129(7) 0.0011(6)
C28 0.0466(11) 0.0305(9) 0.0390(9) 0.0142(8) 0.0179(8) 0.0069(8)
C29 0.0607(12) 0.0217(9) 0.0521(11) 0.0098(8) 0.0390(10) 0.0054(8)
C30 0.0509(11) 0.0238(8) 0.0436(10) -0.0077(7) 0.0330(9) -0.0080(7)
C31 0.0349(9) 0.0253(8) 0.0311(8) -0.0068(7) 0.0210(7) -0.0049(6)
B1 0.0192(8) 0.0187(8) 0.0178(7) 0.0011(6) 0.0070(6) 0.0003(6)

loop_
_atom_type_symbol
_atom_type_description
_atom_type_scat_dispersion_real
_atom_type_scat_dispersion_imag
_atom_type_scat_source
C C 0.0033 0.0016 'International Tables Vol C Tables 4.2.6.8 and 6.1.1.4'
H H 0.0000 0.0000 'International Tables Vol C Tables 4.2.6.8 and 6.1.1.4'
B B 0.0013 0.0007 'International Tables Vol C Tables 4.2.6.8 and 6.1.1.4'
N N 0.0061 0.0033 'International Tables Vol C Tables 4.2.6.8 and 6.1.1.4'
O O 0.0106 0.0060 'International Tables Vol C Tables 4.2.6.8 and 6.1.1.4'

loop_
_geom_angle_atom_site_label_1
_geom_angle_atom_site_label_2
_geom_angle_atom_site_label_3
_geom_angle_site_symmetry_1
_geom_angle_site_symmetry_3
_geom_angle
_geom_angle_publ_flag
C25 O1 B1 . . 118.41(11) ?
C1 N1 C8 . . 112.15(11) ?
C1 N1 B1 . . 122.83(11) ?
C8 N1 B1 . . 123.04(11) ?
C8 N2 C9 . . 116.60(12) ?
C9 N3 C16 . . 112.85(11) ?
C9 N3 B1 . . 123.36(12) ?
C16 N3 B1 . . 122.27(11) ?
C16 N4 C17 . . 117.16(12) ?
C24 N5 C17 . . 112.86(11) ?
C24 N5 B1 . . 123.06(12) ?
C17 N5 B1 . . 122.30(11) ?
C1 N6 C24 . . 116.81(12) ?
N6 C1 N1 . . 122.93(12) ?
N6 C1 C2 . . 129.17(13) ?
N1 C1 C2 . . 105.95(11) ?
C3 C2 C7 . . 120.86(13) ?
C3 C2 C1 . . 131.84(13) ?
C7 C2 C1 . . 107.10(12) ?
C4 C3 C2 . . 117.53(13) ?
C4 C3 H3A . . 121.2 ?
C2 C3 H3A . . 121.2 ?
C3 C4 C5 . . 121.73(14) ?
C3 C4 H4A . . 119.1 ?
C5 C4 H4A . . 119.1 ?
C6 C5 C4 . . 121.29(14) ?
C6 C5 H5A . . 119.4 ?
C4 C5 H5A . . 119.4 ?
C5 C6 C7 . . 117.71(13) ?
C5 C6 H6A . . 121.1 ?
C7 C6 H6A . . 121.1 ?
C6 C7 C2 . . 120.77(13) ?
C6 C7 C8 . . 131.94(13) ?
C2 C7 C8 . . 107.12(12) ?
N2 C8 N1 . . 123.23(13) ?
N2 C8 C7 . . 129.12(13) ?
N1 C8 C7 . . 105.94(11) ?
N2 C9 N3 . . 122.94(12) ?
N2 C9 C10 . . 129.56(12) ?
N3 C9 C10 . . 105.75(12) ?
C11 C10 C15 . . 120.51(13) ?
C11 C10 C9 . . 131.41(13) ?
C15 C10 C9 . . 107.44(12) ?
C12 C11 C10 . . 117.89(14) ?
C12 C11 H11A . . 121.1 ?
C10 C11 H11A . . 121.1 ?
C11 C12 C13 . . 121.53(13) ?
C11 C12 H12A . . 119.2 ?
C13 C12 H12A . . 119.2 ?
C14 C13 C12 . . 121.34(14) ?
C14 C13 H13A . . 119.3 ?
C12 C13 H13A . . 119.3 ?
C13 C14 C15 . . 117.99(14) ?
C13 C14 H14A . . 121.0 ?
C15 C14 H14A . . 121.0 ?
C14 C15 C10 . . 120.72(13) ?
C14 C15 C16 . . 131.88(13) ?
C10 C15 C16 . . 106.87(12) ?
N4 C16 N3 . . 122.61(12) ?
N4 C16 C15 . . 129.00(13) ?
N3 C16 C15 . . 105.94(11) ?
N4 C17 N5 . . 122.69(12) ?
N4 C17 C18 . . 129.14(13) ?
N5 C17 C18 . . 105.95(11) ?
C19 C18 C23 . . 120.76(13) ?
C19 C18 C17 . . 131.61(13) ?
C23 C18 C17 . . 107.14(12) ?
C20 C19 C18 . . 118.07(14) ?
C20 C19 H19A . . 121.0 ?
C18 C19 H19A . . 121.0 ?
C19 C20 C21 . . 121.42(14) ?
C19 C20 H20A . . 119.3 ?
C21 C20 H20A . . 119.3 ?
C22 C21 C20 . . 121.37(14) ?
C22 C21 H21A . . 119.3 ?
C20 C21 H21A . . 119.3 ?
C21 C22 C23 . . 118.21(14) ?
C21 C22 H22A . . 120.9 ?
C23 C22 H22A . . 120.9 ?
C22 C23 C18 . . 120.16(13) ?
C22 C23 C24 . . 132.10(13) ?
C18 C23 C24 . . 107.24(11) ?
N6 C24 N5 . . 122.76(12) ?
N6 C24 C23 . . 129.45(12) ?
N5 C24 C23 . . 105.87(11) ?
O2 C25 O1 . . 123.09(13) ?
O2 C25 C26 . . 123.05(13) ?
O1 C25 C26 . . 113.85(12) ?
C27 C26 C31 . . 120.03(14) ?
C27 C26 C25 . . 121.86(13) ?
C31 C26 C25 . . 118.09(13) ?
C26 C27 C28 . . 120.01(15) ?
C26 C27 H27A . . 120.0 ?
C28 C27 H27A . . 120.0 ?
C29 C28 C27 . . 119.86(16) ?
C29 C28 H28A . . 120.1 ?
C27 C28 H28A . . 120.1 ?
C30 C29 C28 . . 120.01(16) ?
C30 C29 H29A . . 120.0 ?
C28 C29 H29A . . 120.0 ?
C29 C30 C31 . . 120.63(15) ?
C29 C30 H30A . . 119.7 ?
C31 C30 H30A . . 119.7 ?
C30 C31 C26 . . 119.45(15) ?
C30 C31 H31A . . 120.3 ?
C26 C31 H31A . . 120.3 ?
O1 B1 N1 . . 118.49(12) ?
O1 B1 N3 . . 113.97(12) ?
N1 B1 N3 . . 104.69(11) ?
O1 B1 N5 . . 108.79(11) ?
N1 B1 N5 . . 104.83(11) ?
N3 B1 N5 . . 104.91(11) ?

loop_
_geom_bond_atom_site_label_1
_geom_bond_atom_site_label_2
_geom_bond_site_symmetry_2
_geom_bond_distance
_geom_bond_publ_flag
O1 C25 . 1.3374(16) ?
O1 B1 . 1.4731(18) ?
O2 C25 . 1.2126(17) ?
N1 C1 . 1.3718(17) ?
N1 C8 . 1.3728(17) ?
N1 B1 . 1.489(2) ?
N2 C8 . 1.3385(17) ?
N2 C9 . 1.3444(18) ?
N3 C9 . 1.3684(17) ?
N3 C16 . 1.3693(18) ?
N3 B1 . 1.4928(19) ?
N4 C16 . 1.3421(18) ?
N4 C17 . 1.3453(17) ?
N5 C24 . 1.3680(17) ?
N5 C17 . 1.3702(17) ?
N5 B1 . 1.4942(19) ?
N6 C1 . 1.3385(18) ?
N6 C24 . 1.3477(18) ?
C1 C2 . 1.457(2) ?
C2 C3 . 1.392(2) ?
C2 C7 . 1.4204(19) ?
C3 C4 . 1.386(2) ?
C3 H3A . 0.9500 ?
C4 C5 . 1.398(2) ?
C4 H4A . 0.9500 ?
C5 C6 . 1.386(2) ?
C5 H5A . 0.9500 ?
C6 C7 . 1.393(2) ?
C6 H6A . 0.9500 ?
C7 C8 . 1.456(2) ?
C9 C10 . 1.4541(19) ?
C10 C11 . 1.3928(19) ?
C10 C15 . 1.423(2) ?
C11 C12 . 1.385(2) ?
C11 H11A . 0.9500 ?
C12 C13 . 1.400(2) ?
C12 H12A . 0.9500 ?
C13 C14 . 1.380(2) ?
C13 H13A . 0.9500 ?
C14 C15 . 1.394(2) ?
C14 H14A . 0.9500 ?
C15 C16 . 1.4552(19) ?
C17 C18 . 1.4509(19) ?
C18 C19 . 1.395(2) ?
C18 C23 . 1.423(2) ?
C19 C20 . 1.377(2) ?
C19 H19A . 0.9500 ?
C20 C21 . 1.402(2) ?
C20 H20A . 0.9500 ?
C21 C22 . 1.381(2) ?
C21 H21A . 0.9500 ?
C22 C23 . 1.3964(19) ?
C22 H22A . 0.9500 ?
C23 C24 . 1.453(2) ?
C25 C26 . 1.489(2) ?
C26 C27 . 1.385(2) ?
C26 C31 . 1.391(2) ?
C27 C28 . 1.391(2) ?
C27 H27A . 0.9500 ?
C28 C29 . 1.383(2) ?
C28 H28A . 0.9500 ?
C29 C30 . 1.380(3) ?
C29 H29A . 0.9500 ?
C30 C31 . 1.386(2) ?
C30 H30A . 0.9500 ?
C31 H31A . 0.9500 ?

loop_
_geom_torsion_atom_site_label_1
_geom_torsion_atom_site_label_2
_geom_torsion_atom_site_label_3
_geom_torsion_atom_site_label_4
_geom_torsion_site_symmetry_1
_geom_torsion_site_symmetry_2
_geom_torsion_site_symmetry_3
_geom_torsion_site_symmetry_4
_geom_torsion
_geom_torsion_publ_flag
C24 N6 C1 N1 . . . . -8.6(2) ?
C24 N6 C1 C2 . . . . 153.16(14) ?
C8 N1 C1 N6 . . . . 152.01(13) ?
B1 N1 C1 N6 . . . . -12.4(2) ?
C8 N1 C1 C2 . . . . -13.38(15) ?
B1 N1 C1 C2 . . . . -177.79(12) ?
N6 C1 C2 C3 . . . . 18.5(2) ?
N1 C1 C2 C3 . . . . -177.36(14) ?
N6 C1 C2 C7 . . . . -156.29(14) ?
N1 C1 C2 C7 . . . . 7.86(15) ?
C7 C2 C3 C4 . . . . -2.7(2) ?
C1 C2 C3 C4 . . . . -176.90(14) ?
C2 C3 C4 C5 . . . . 2.4(2) ?
C3 C4 C5 C6 . . . . 0.5(2) ?
C4 C5 C6 C7 . . . . -3.0(2) ?
C5 C6 C7 C2 . . . . 2.7(2) ?
C5 C6 C7 C8 . . . . 177.27(14) ?
C3 C2 C7 C6 . . . . 0.2(2) ?
C1 C2 C7 C6 . . . . 175.67(13) ?
C3 C2 C7 C8 . . . . -175.61(12) ?
C1 C2 C7 C8 . . . . -0.14(15) ?
C9 N2 C8 N1 . . . . 7.90(19) ?
C9 N2 C8 C7 . . . . -155.02(14) ?
C1 N1 C8 N2 . . . . -152.99(13) ?
B1 N1 C8 N2 . . . . 11.4(2) ?
C1 N1 C8 C7 . . . . 13.30(15) ?
B1 N1 C8 C7 . . . . 177.66(12) ?
C6 C7 C8 N2 . . . . -17.6(3) ?
C2 C7 C8 N2 . . . . 157.57(14) ?
C6 C7 C8 N1 . . . . 177.22(14) ?
C2 C7 C8 N1 . . . . -7.62(15) ?
C8 N2 C9 N3 . . . . -8.38(19) ?
C8 N2 C9 C10 . . . . 154.34(14) ?
C16 N3 C9 N2 . . . . 155.77(13) ?
B1 N3 C9 N2 . . . . -10.4(2) ?
C16 N3 C9 C10 . . . . -10.47(15) ?
B1 N3 C9 C10 . . . . -176.62(12) ?
N2 C9 C10 C11 . . . . 10.8(2) ?
N3 C9 C10 C11 . . . . 175.80(14) ?
N2 C9 C10 C15 . . . . -159.73(14) ?
N3 C9 C10 C15 . . . . 5.26(15) ?
C15 C10 C11 C12 . . . . -1.7(2) ?
C9 C10 C11 C12 . . . . -171.21(14) ?
C10 C11 C12 C13 . . . . 0.0(2) ?
C11 C12 C13 C14 . . . . 1.5(2) ?
C12 C13 C14 C15 . . . . -1.1(2) ?
C13 C14 C15 C10 . . . . -0.6(2) ?
C13 C14 C15 C16 . . . . 169.87(14) ?
C11 C10 C15 C14 . . . . 2.1(2) ?
C9 C10 C15 C14 . . . . 173.82(12) ?
C11 C10 C15 C16 . . . . -170.55(12) ?
C9 C10 C15 C16 . . . . 1.22(15) ?
C17 N4 C16 N3 . . . . 8.50(19) ?
C17 N4 C16 C15 . . . . -151.17(14) ?
C9 N3 C16 N4 . . . . -152.44(13) ?
B1 N3 C16 N4 . . . . 13.9(2) ?
C9 N3 C16 C15 . . . . 11.25(15) ?
B1 N3 C16 C15 . . . . 177.58(12) ?
C14 C15 C16 N4 . . . . -16.4(3) ?
C10 C15 C16 N4 . . . . 155.03(14) ?
C14 C15 C16 N3 . . . . -178.70(14) ?
C10 C15 C16 N3 . . . . -7.25(15) ?
C16 N4 C17 N5 . . . . -10.01(19) ?
C16 N4 C17 C18 . . . . 150.60(14) ?
C24 N5 C17 N4 . . . . 154.42(13) ?
B1 N5 C17 N4 . . . . -10.8(2) ?
C24 N5 C17 C18 . . . . -10.04(15) ?
B1 N5 C17 C18 . . . . -175.26(12) ?
N4 C17 C18 C19 . . . . 14.9(3) ?
N5 C17 C18 C19 . . . . 177.99(14) ?
N4 C17 C18 C23 . . . . -156.91(14) ?
N5 C17 C18 C23 . . . . 6.19(15) ?
C23 C18 C19 C20 . . . . -0.5(2) ?
C17 C18 C19 C20 . . . . -171.33(15) ?
C18 C19 C20 C21 . . . . 1.1(2) ?
C19 C20 C21 C22 . . . . -0.6(2) ?
C20 C21 C22 C23 . . . . -0.6(2) ?
C21 C22 C23 C18 . . . . 1.2(2) ?
C21 C22 C23 C24 . . . . 171.92(15) ?
C19 C18 C23 C22 . . . . -0.7(2) ?
C17 C18 C23 C22 . . . . 172.17(12) ?
C19 C18 C23 C24 . . . . -173.51(13) ?
C17 C18 C23 C24 . . . . -0.64(15) ?
C1 N6 C24 N5 . . . . 10.2(2) ?
C1 N6 C24 C23 . . . . -151.73(14) ?
C17 N5 C24 N6 . . . . -155.94(13) ?
B1 N5 C24 N6 . . . . 9.2(2) ?
C17 N5 C24 C23 . . . . 9.63(15) ?
B1 N5 C24 C23 . . . . 174.72(12) ?
C22 C23 C24 N6 . . . . -12.5(3) ?
C18 C23 C24 N6 . . . . 159.10(14) ?
C22 C23 C24 N5 . . . . -176.77(15) ?
C18 C23 C24 N5 . . . . -5.16(15) ?
B1 O1 C25 O2 . . . . 12.02(19) ?
B1 O1 C25 C26 . . . . -167.05(11) ?
O2 C25 C26 C27 . . . . 175.26(14) ?
O1 C25 C26 C27 . . . . -5.67(19) ?
O2 C25 C26 C31 . . . . -6.4(2) ?
O1 C25 C26 C31 . . . . 172.67(12) ?
C31 C26 C27 C28 . . . . 0.1(2) ?
C25 C26 C27 C28 . . . . 178.42(14) ?
C26 C27 C28 C29 . . . . -0.7(2) ?
C27 C28 C29 C30 . . . . 0.4(3) ?
C28 C29 C30 C31 . . . . 0.5(2) ?
C29 C30 C31 C26 . . . . -1.1(2) ?
C27 C26 C31 C30 . . . . 0.8(2) ?
C25 C26 C31 C30 . . . . -177.55(13) ?
C25 O1 B1 N1 . . . . -65.32(16) ?
C25 O1 B1 N3 . . . . 58.54(16) ?
C25 O1 B1 N5 . . . . 175.20(11) ?
C1 N1 B1 O1 . . . . -94.46(16) ?
C8 N1 B1 O1 . . . . 102.82(15) ?
C1 N1 B1 N3 . . . . 137.21(12) ?
C8 N1 B1 N3 . . . . -25.51(17) ?
C1 N1 B1 N5 . . . . 27.06(17) ?
C8 N1 B1 N5 . . . . -135.66(12) ?
C9 N3 B1 O1 . . . . -105.91(15) ?
C16 N3 B1 O1 . . . . 89.21(15) ?
C9 N3 B1 N1 . . . . 25.11(17) ?
C16 N3 B1 N1 . . . . -139.77(12) ?
C9 N3 B1 N5 . . . . 135.20(12) ?
C16 N3 B1 N5 . . . . -29.68(17) ?
C24 N5 B1 O1 . . . . 102.14(14) ?
C17 N5 B1 O1 . . . . -94.15(14) ?
C24 N5 B1 N1 . . . . -25.54(17) ?
C17 N5 B1 N1 . . . . 138.17(12) ?
C24 N5 B1 N3 . . . . -135.53(13) ?
C17 N5 B1 N3 . . . . 28.18(16) ?
